data_7012163
loop_
_publ_author_name
'Katagiri, Hiroshi'
'Morohashi, Naoya'
'Iki, Nobuhiko'
'Kabuto, Chizuko'
'Miyano, Sotaro'

_publ_section_title
;
 Pd(ii) Complexes with thiacalix[4]-arene and -aniline; subtle, but
 distinct influences of phenol and aniline units on the 3-D
 structureThe X-ray structure for thiacalix[4]aniline-Pd(ii) was first
 reported in a communication.8
;
_journal_issue 4
_journal_name_full 'Dalton Transactions'
_journal_page_first 723
_journal_paper_doi 10.1039/b208317e
_journal_year 2003
_chemical_formula_moiety 'C83.50 H103.50 Cl10.50 N8 Pd2 S8 '
_chemical_formula_sum 'C83.5 H103.5 Cl10.5 N8 Pd2 S8'
_chemical_formula_weight 2060.83
_space_group_IT_number 14
_symmetry_cell_setting monoclinic
_symmetry_Int_Tables_number 14
_symmetry_space_group_name_Hall '-P 2ybc'
_symmetry_space_group_name_H-M 'P 1 21/c 1'
_atom_sites_solution_hydrogens geom
_atom_sites_solution_primary direct
_atom_sites_solution_secondary difmap
_cell_angle_alpha 90
_cell_angle_beta 104.0085(4)
_cell_angle_gamma 90
_cell_formula_units_Z 4
_cell_length_a 16.0963(4)
_cell_length_b 35.1851(4)
_cell_length_c 17.7567(9)
_cell_measurement_reflns_used 16008
_cell_measurement_temperature 230.2
_cell_measurement_theta_max 27.5
_cell_measurement_theta_min 4.0
_cell_volume 9757.4(6)
_computing_cell_refinement P
_computing_data_collection P
_computing_data_reduction 'teXsan Ver. 1.11'
_computing_publication_material 'teXsan Ver. 1.11'
_computing_structure_refinement SHELXL97
_computing_structure_solution SHELXS97
_diffrn_measured_fraction_theta_full 0.992
_diffrn_measured_fraction_theta_max 0.992
_diffrn_measurement_device_type 'Rigaku/MSC Mercury CCD'
_diffrn_measurement_method \w
_diffrn_radiation_type 'Mo K\a'
_diffrn_radiation_wavelength 0.7107
_diffrn_reflns_av_R_equivalents 0.030
_diffrn_reflns_limit_h_max 19
_diffrn_reflns_limit_h_min -19
_diffrn_reflns_limit_k_max 41
_diffrn_reflns_limit_k_min -41
_diffrn_reflns_limit_l_max 20
_diffrn_reflns_limit_l_min -21
_diffrn_reflns_number 64044
_diffrn_reflns_theta_full 25.00
_diffrn_reflns_theta_max 25.00
_exptl_absorpt_coefficient_mu 0.872
_exptl_absorpt_correction_T_max 0.840
_exptl_absorpt_correction_T_min 0.731
_exptl_absorpt_correction_type multi-scan
_exptl_absorpt_process_details '(Jacobson, 1998)'
_exptl_crystal_colour green
_exptl_crystal_density_diffrn 1.403
_exptl_crystal_density_method 'not measured'
_exptl_crystal_description prism
_exptl_crystal_size_max 0.250
_exptl_crystal_size_mid 0.250
_exptl_crystal_size_min 0.200
_refine_diff_density_max 1.384
_refine_diff_density_min -0.875
_refine_ls_extinction_method none
_refine_ls_goodness_of_fit_ref 0.984
_refine_ls_hydrogen_treatment mixed
_refine_ls_matrix_type full
_refine_ls_number_parameters 1027
_refine_ls_number_reflns 17047
_refine_ls_number_restraints 0
_refine_ls_restrained_S_all 0.984
_refine_ls_R_factor_all 0.0867
_refine_ls_R_factor_gt 0.0518
_refine_ls_shift/su_max 0.003
_refine_ls_shift/su_mean 0.000
_refine_ls_structure_factor_coef Fsqd
_refine_ls_weighting_details 'calc w=1/[\s^2^(Fo^2^)+(0.0894P)^2^+0.0000P] where P=(Fo^2^+2Fc^2^)/3'
_refine_ls_weighting_scheme calc
_refine_ls_wR_factor_gt 0.1345
_refine_ls_wR_factor_ref 0.1501
_reflns_number_gt 11045
_reflns_number_total 17047
_reflns_threshold_expression >2.0sigma(I)
_cod_data_source_file b208317e.txt
_cod_data_source_block kata-10-Pd-complex-230k
_cod_original_formula_sum 'C83.50 H103.50 Cl10.50 N8 Pd2 S8 '
_cod_database_code 7012163

loop_
_symmetry_equiv_pos_as_xyz
x,y,z
-x,1/2+y,1/2-z
-x,-y,-z
x,1/2-y,1/2+z

loop_
_atom_site_label
_atom_site_type_symbol
_atom_site_fract_x
_atom_site_fract_y
_atom_site_fract_z
_atom_site_U_iso_or_equiv
_atom_site_adp_type
_atom_site_occupancy
_atom_site_calc_flag
_atom_site_refinement_flags
_atom_site_disorder_assembly
_atom_site_disorder_group
Pd(1) Pd 0.65160(2) 0.72936(1) 0.83670(2) 0.0308(1) Uani 1.00 d . . .
Pd(2) Pd 0.71341(2) 0.74836(1) 0.53811(2) 0.0289(1) Uani 1.00 d . . .
Cl(1) Cl 0.8663(2) 0.5415(1) 1.1157(2) 0.186(2) Uani 1.00 d . . .
Cl(2) Cl 0.7385(2) 0.4892(1) 1.0622(3) 0.230(2) Uani 1.00 d . . .
Cl(3) Cl 0.8575(3) 0.50345(8) 0.9745(2) 0.184(2) Uani 1.00 d . . .
Cl(4) Cl 0.1009(3) 0.7582(1) 0.3485(3) 0.194(2) Uani 1.00 d . . .
Cl(5) Cl 0.0830(3) 0.7408(1) 0.4988(2) 0.175(1) Uani 1.00 d . . .
Cl(6) Cl 0.2467(3) 0.7314(1) 0.4672(5) 0.339(4) Uani 1.00 d . . .
Cl(7) Cl 0.9017(2) 0.97646(9) 0.9474(2) 0.1274(9) Uani 1.00 d . . .
Cl(8) Cl 0.7900(2) 0.9715(1) 0.7967(2) 0.179(1) Uani 1.00 d . . .
Cl(9) Cl 0.7368(3) 1.0094(2) 0.9151(2) 0.234(2) Uani 1.00 d . . .
Cl(10) Cl 0.5789(6) 0.9981(4) 1.0860(5) 0.149(3) Uani 0.50 d P . .
Cl(11) Cl 0.5684(4) 0.9585(2) 0.9550(3) 0.127(2) Uani 0.50 d P . .
Cl(12) Cl 0.4430(8) 1.0040(5) 0.9489(9) 0.27(1) Uani 0.50 d P . .
S(1) S 0.67630(8) 0.89221(3) 0.55693(7) 0.0419(3) Uani 1.00 d . . .
S(2) S 0.60612(9) 0.87215(3) 0.84578(7) 0.0446(3) Uani 1.00 d . . .
S(3) S 0.50835(7) 0.72455(3) 0.77905(6) 0.0341(2) Uani 1.00 d . . .
S(4) S 0.56938(7) 0.74585(3) 0.48346(6) 0.0288(2) Uani 1.00 d . . .
S(5) S 0.69426(8) 0.58626(3) 0.83068(7) 0.0437(3) Uani 1.00 d . . .
S(6) S 0.74472(9) 0.60424(3) 0.53383(7) 0.0446(3) Uani 1.00 d . . .
S(7) S 0.85787(7) 0.75053(3) 0.59388(6) 0.0315(2) Uani 1.00 d . . .
S(8) S 0.79545(7) 0.73396(3) 0.89152(6) 0.0310(2) Uani 1.00 d . . .
N(1) N 0.6779(3) 0.8497(1) 0.7077(2) 0.048(1) Uani 1.00 d . . .
N(2) N 0.6320(2) 0.7850(1) 0.8311(2) 0.0343(8) Uani 1.00 d . . .
N(3) N 0.5874(3) 0.7666(1) 0.6566(2) 0.0382(9) Uani 1.00 d . . .
N(4) N 0.6947(2) 0.8040(1) 0.5472(2) 0.0345(8) Uani 1.00 d . . .
N(5) N 0.6857(3) 0.6281(1) 0.6770(2) 0.051(1) Uani 1.00 d . . .
N(6) N 0.7309(2) 0.6925(1) 0.5358(2) 0.0396(9) Uani 1.00 d . . .
N(7) N 0.7823(2) 0.7091(1) 0.7195(2) 0.0347(8) Uani 1.00 d . . .
N(8) N 0.6730(2) 0.6733(1) 0.8341(2) 0.0357(9) Uani 1.00 d . . .
C(1) C 0.6384(3) 0.8845(1) 0.7007(3) 0.039(1) Uani 1.00 d . . .
C(2) C 0.6313(3) 0.9074(1) 0.6349(3) 0.038(1) Uani 1.00 d . . .
C(3) C 0.5871(3) 0.9417(1) 0.6279(3) 0.044(1) Uani 1.00 d . . .
C(4) C 0.5487(3) 0.9556(1) 0.6836(3) 0.045(1) Uani 1.00 d . . .
C(5) C 0.5585(3) 0.9330(1) 0.7494(3) 0.045(1) Uani 1.00 d . . .
C(6) C 0.6007(3) 0.8985(1) 0.7588(3) 0.039(1) Uani 1.00 d . . .
C(7) C 0.4956(4) 0.9919(2) 0.6752(3) 0.056(1) Uani 1.00 d . . .
C(8) C 0.5322(7) 1.0194(2) 0.7405(5) 0.126(4) Uani 1.00 d . . .
C(9) C 0.4041(6) 0.9811(2) 0.6793(6) 0.116(3) Uani 1.00 d . . .
C(10) C 0.4907(6) 1.0118(2) 0.5992(4) 0.098(3) Uani 1.00 d . . .
C(11) C 0.6166(3) 0.8193(1) 0.5144(2) 0.0304(9) Uani 1.00 d . . .
C(12) C 0.5462(3) 0.7954(1) 0.4843(2) 0.0293(9) Uani 1.00 d . . .
C(13) C 0.4647(3) 0.8084(1) 0.4517(2) 0.036(1) Uani 1.00 d . . .
C(14) C 0.4467(3) 0.8470(1) 0.4446(3) 0.041(1) Uani 1.00 d . . .
C(15) C 0.5154(3) 0.8714(1) 0.4752(3) 0.041(1) Uani 1.00 d . . .
C(16) C 0.5967(3) 0.8587(1) 0.5107(3) 0.036(1) Uani 1.00 d . . .
C(17) C 0.3593(3) 0.8632(2) 0.4026(3) 0.052(1) Uani 1.00 d . . .
C(18) C 0.3321(4) 0.8940(2) 0.4506(5) 0.093(2) Uani 1.00 d . . .
C(19) C 0.3668(5) 0.8797(3) 0.3254(4) 0.098(3) Uani 1.00 d . . .
C(20) C 0.2891(4) 0.8332(2) 0.3897(5) 0.087(2) Uani 1.00 d . . .
C(21) C 0.5393(3) 0.7357(1) 0.6307(2) 0.0316(10) Uani 1.00 d . . .
C(22) C 0.5006(3) 0.7131(1) 0.6794(2) 0.0342(10) Uani 1.00 d . . .
C(23) C 0.4572(3) 0.6800(1) 0.6534(3) 0.040(1) Uani 1.00 d . . .
C(24) C 0.4472(3) 0.6667(1) 0.5779(3) 0.042(1) Uani 1.00 d . . .
C(25) C 0.4796(3) 0.6896(1) 0.5281(3) 0.038(1) Uani 1.00 d . . .
C(26) C 0.5238(3) 0.7231(1) 0.5533(2) 0.0317(10) Uani 1.00 d . . .
C(27) C 0.4037(4) 0.6286(2) 0.5513(3) 0.056(1) Uani 1.00 d . . .
C(28) C 0.4194(9) 0.6157(3) 0.4782(6) 0.182(6) Uani 1.00 d . . .
C(29) C 0.3122(7) 0.6320(3) 0.543(1) 0.27(1) Uani 1.00 d . . .
C(30) C 0.435(1) 0.5985(2) 0.6116(6) 0.207(8) Uani 1.00 d . . .
C(31) C 0.8271(3) 0.7411(1) 0.7429(2) 0.0313(10) Uani 1.00 d . . .
C(32) C 0.8392(3) 0.7554(1) 0.8186(2) 0.0312(10) Uani 1.00 d . . .
C(33) C 0.8786(3) 0.7902(1) 0.8406(2) 0.037(1) Uani 1.00 d . . .
C(34) C 0.9100(3) 0.8128(1) 0.7894(3) 0.039(1) Uani 1.00 d . . .
C(35) C 0.9050(3) 0.7972(1) 0.7158(3) 0.038(1) Uani 1.00 d . . .
C(36) C 0.8657(3) 0.7625(1) 0.6931(2) 0.0310(9) Uani 1.00 d . . .
C(37) C 0.9483(4) 0.8521(2) 0.8119(3) 0.054(1) Uani 1.00 d . . .
C(38) C 0.9151(9) 0.8693(2) 0.8742(6) 0.171(6) Uani 1.00 d . . .
C(39) C 0.924(1) 0.8793(2) 0.7470(5) 0.185(6) Uani 1.00 d . . .
C(40) C 1.0416(6) 0.8487(3) 0.838(1) 0.26(1) Uani 1.00 d . . .
C(41) C 0.8109(3) 0.6773(1) 0.5602(2) 0.033(1) Uani 1.00 d . . .
C(42) C 0.8808(3) 0.7013(1) 0.5917(2) 0.035(1) Uani 1.00 d . . .
C(43) C 0.9642(3) 0.6877(2) 0.6191(3) 0.042(1) Uani 1.00 d . . .
C(44) C 0.9827(3) 0.6495(2) 0.6189(3) 0.048(1) Uani 1.00 d . . .
C(45) C 0.9135(3) 0.6252(2) 0.5909(3) 0.047(1) Uani 1.00 d . . .
C(46) C 0.8298(3) 0.6379(1) 0.5626(2) 0.040(1) Uani 1.00 d . . .
C(47) C 1.0721(4) 0.6327(2) 0.6497(4) 0.069(2) Uani 1.00 d . . .
C(48) C 1.0963(5) 0.6086(3) 0.5888(6) 0.128(4) Uani 1.00 d . . .
C(49) C 1.1392(4) 0.6641(3) 0.6715(5) 0.104(3) Uani 1.00 d . . .
C(50) C 1.0732(5) 0.6097(3) 0.7215(6) 0.136(4) Uani 1.00 d . . .
C(51) C 0.7234(3) 0.5929(1) 0.6830(3) 0.039(1) Uani 1.00 d . . .
C(52) C 0.7333(3) 0.5709(1) 0.7501(3) 0.039(1) Uani 1.00 d . . .
C(53) C 0.7748(3) 0.5356(1) 0.7552(3) 0.044(1) Uani 1.00 d . . .
C(54) C 0.8061(3) 0.5208(1) 0.6960(3) 0.049(1) Uani 1.00 d . . .
C(55) C 0.7951(3) 0.5432(1) 0.6285(3) 0.046(1) Uani 1.00 d . . .
C(56) C 0.7553(3) 0.5784(1) 0.6219(3) 0.040(1) Uani 1.00 d . . .
C(57) C 0.8531(4) 0.4825(2) 0.7011(4) 0.065(2) Uani 1.00 d . . .
C(58) C 0.7999(7) 0.4555(2) 0.6395(5) 0.130(4) Uani 1.00 d . . .
C(59) C 0.9391(6) 0.4888(3) 0.6848(6) 0.137(4) Uani 1.00 d . . .
C(60) C 0.8641(5) 0.4642(2) 0.7787(4) 0.089(2) Uani 1.00 d . . .
C(61) C 0.7524(3) 0.6595(1) 0.8677(2) 0.0325(10) Uani 1.00 d . . .
C(62) C 0.7741(3) 0.6206(1) 0.8723(3) 0.037(1) Uani 1.00 d . . .
C(63) C 0.8563(3) 0.6090(1) 0.9040(3) 0.043(1) Uani 1.00 d . . .
C(64) C 0.9243(3) 0.6344(1) 0.9320(3) 0.045(1) Uani 1.00 d . . .
C(65) C 0.9045(3) 0.6726(1) 0.9260(3) 0.040(1) Uani 1.00 d . . .
C(66) C 0.8214(3) 0.6846(1) 0.8944(2) 0.0320(10) Uani 1.00 d . . .
C(67) C 1.0155(4) 0.6199(2) 0.9698(4) 0.063(2) Uani 1.00 d . . .
C(68) C 1.0223(5) 0.6154(4) 1.0553(5) 0.142(4) Uani 1.00 d . . .
C(69) C 1.0819(4) 0.6481(2) 0.9581(5) 0.093(2) Uani 1.00 d . . .
C(70) C 1.0324(5) 0.5830(3) 0.9330(7) 0.149(5) Uani 1.00 d . . .
C(71) C 0.5487(3) 0.7987(1) 0.8102(2) 0.033(1) Uani 1.00 d . . .
C(72) C 0.5255(3) 0.8374(1) 0.8112(3) 0.040(1) Uani 1.00 d . . .
C(73) C 0.4413(3) 0.8486(2) 0.7810(3) 0.049(1) Uani 1.00 d . . .
C(74) C 0.3757(3) 0.8231(2) 0.7485(3) 0.049(1) Uani 1.00 d . . .
C(75) C 0.3986(3) 0.7854(2) 0.7498(3) 0.043(1) Uani 1.00 d . . .
C(76) C 0.4823(3) 0.7736(1) 0.7793(2) 0.036(1) Uani 1.00 d . . .
C(77) C 0.2854(4) 0.8375(2) 0.7129(4) 0.080(2) Uani 1.00 d . . .
C(78) C 0.2272(6) 0.8086(3) 0.680(1) 0.244(10) Uani 1.00 d . . .
C(79) C 0.2906(6) 0.8655(5) 0.6497(8) 0.220(8) Uani 1.00 d . . .
C(80) C 0.2517(6) 0.8608(4) 0.7675(8) 0.195(7) Uani 1.00 d . . .
C(101) C 0.8007(5) 0.5213(2) 1.0357(6) 0.111(3) Uani 1.00 d . . .
C(102) C 0.1566(8) 0.7555(3) 0.4471(9) 0.159(5) Uani 1.00 d . . .
C(103) C 0.7956(6) 0.9724(3) 0.8932(5) 0.106(3) Uani 1.00 d . . .
C(104) C 0.538(1) 0.9971(5) 0.985(1) 0.096(5) Uani 0.50 d P . .
H(1) H 0.6741 0.8342 0.7539 0.0544 Uiso 1.00 calc . . .
H(2) H 0.6997 0.8415 0.6675 0.0544 Uiso 1.00 calc . . .
H(3) H 0.5985 0.7869 0.6297 0.0544 Uiso 1.00 calc . . .
H(4) H 0.6054 0.7725 0.7128 0.0544 Uiso 1.00 calc . . .
H(5) H 0.7398 0.8209 0.5605 0.0544 Uiso 1.00 calc . . .
H(6) H 0.6736 0.8059 0.8524 0.0544 Uiso 1.00 calc . . .
H(7) H 0.7603 0.6990 0.6651 0.0544 Uiso 1.00 calc . . .
H(8) H 0.7464 0.6967 0.7484 0.0544 Uiso 1.00 calc . . .
H(9) H 0.6618 0.6369 0.7068 0.0544 Uiso 1.00 calc . . .
H(10) H 0.6813 0.6388 0.6272 0.0544 Uiso 1.00 calc . . .
H(11) H 0.6166 0.6577 0.8156 0.0544 Uiso 1.00 calc . . .
H(12) H 0.6821 0.6762 0.5160 0.0544 Uiso 1.00 calc . . .
H(13) H 0.5833 0.9564 0.5821 0.0522 Uiso 1.00 calc . . .
H(14) H 0.5357 0.9421 0.7907 0.0543 Uiso 1.00 calc . . .
H(15) H 0.4195 0.7906 0.4335 0.0437 Uiso 1.00 calc . . .
H(16) H 0.5058 0.8979 0.4711 0.0488 Uiso 1.00 calc . . .
H(17) H 0.4336 0.6657 0.6887 0.0483 Uiso 1.00 calc . . .
H(18) H 0.4716 0.6822 0.4754 0.0455 Uiso 1.00 calc . . .
H(19) H 0.4278 0.8750 0.7826 0.0580 Uiso 1.00 calc . . .
H(20) H 0.3556 0.7669 0.7299 0.0511 Uiso 1.00 calc . . .
H(21) H 0.8841 0.7988 0.8923 0.0448 Uiso 1.00 calc . . .
H(22) H 0.9293 0.8109 0.6802 0.0457 Uiso 1.00 calc . . .
H(23) H 1.0094 0.7052 0.6387 0.0512 Uiso 1.00 calc . . .
H(24) H 0.9240 0.5986 0.5915 0.0566 Uiso 1.00 calc . . .
H(25) H 0.7819 0.5214 0.8017 0.0535 Uiso 1.00 calc . . .
H(26) H 0.8149 0.5339 0.5857 0.0548 Uiso 1.00 calc . . .
H(27) H 0.8680 0.5825 0.9070 0.0524 Uiso 1.00 calc . . .
H(28) H 0.9482 0.6909 0.9437 0.0482 Uiso 1.00 calc . . .
H(29) H 0.5347 1.0070 0.7880 0.1582 Uiso 1.00 calc . . .
H(30) H 0.5867 1.0270 0.7364 0.1582 Uiso 1.00 calc . . .
H(31) H 0.4948 1.0407 0.7352 0.1582 Uiso 1.00 calc . . .
H(32) H 0.3710 1.0036 0.6756 0.1376 Uiso 1.00 calc . . .
H(33) H 0.3808 0.9648 0.6370 0.1376 Uiso 1.00 calc . . .
H(34) H 0.4066 0.9687 0.7267 0.1376 Uiso 1.00 calc . . .
H(35) H 0.5459 1.0196 0.5968 0.1195 Uiso 1.00 calc . . .
H(36) H 0.4679 0.9946 0.5582 0.1195 Uiso 1.00 calc . . .
H(37) H 0.4539 1.0332 0.5956 0.1195 Uiso 1.00 calc . . .
H(38) H 0.3739 0.9135 0.4600 0.1113 Uiso 1.00 calc . . .
H(39) H 0.2787 0.9040 0.4228 0.1113 Uiso 1.00 calc . . .
H(40) H 0.3265 0.8835 0.4981 0.1113 Uiso 1.00 calc . . .
H(41) H 0.4078 0.8996 0.3349 0.1156 Uiso 1.00 calc . . .
H(42) H 0.3838 0.8604 0.2956 0.1156 Uiso 1.00 calc . . .
H(43) H 0.3126 0.8896 0.2991 0.1156 Uiso 1.00 calc . . .
H(44) H 0.2365 0.8443 0.3632 0.1061 Uiso 1.00 calc . . .
H(45) H 0.3034 0.8131 0.3598 0.1061 Uiso 1.00 calc . . .
H(46) H 0.2842 0.8238 0.4386 0.1061 Uiso 1.00 calc . . .
H(47) H 0.3890 0.5923 0.4642 0.2313 Uiso 1.00 calc . . .
H(48) H 0.4006 0.6340 0.4401 0.2313 Uiso 1.00 calc . . .
H(49) H 0.4790 0.6110 0.4857 0.2313 Uiso 1.00 calc . . .
H(50) H 0.2984 0.6417 0.5889 0.2937 Uiso 1.00 calc . . .
H(51) H 0.2875 0.6507 0.5015 0.2937 Uiso 1.00 calc . . .
H(52) H 0.2820 0.6090 0.5285 0.2937 Uiso 1.00 calc . . .
H(53) H 0.4226 0.6072 0.6589 0.2601 Uiso 1.00 calc . . .
H(54) H 0.4024 0.5760 0.5952 0.2601 Uiso 1.00 calc . . .
H(55) H 0.4924 0.5946 0.6173 0.2601 Uiso 1.00 calc . . .
H(56) H 0.1740 0.8207 0.6557 0.3014 Uiso 1.00 calc . . .
H(57) H 0.2492 0.7980 0.6370 0.3014 Uiso 1.00 calc . . .
H(58) H 0.2230 0.7909 0.7143 0.3014 Uiso 1.00 calc . . .
H(59) H 0.3251 0.8861 0.6731 0.2585 Uiso 1.00 calc . . .
H(60) H 0.3120 0.8535 0.6126 0.2585 Uiso 1.00 calc . . .
H(61) H 0.2334 0.8746 0.6285 0.2585 Uiso 1.00 calc . . .
H(62) H 0.2882 0.8806 0.7851 0.2366 Uiso 1.00 calc . . .
H(63) H 0.1962 0.8694 0.7405 0.2366 Uiso 1.00 calc . . .
H(64) H 0.2455 0.8445 0.8088 0.2366 Uiso 1.00 calc . . .
H(65) H 0.9422 0.8931 0.8877 0.2103 Uiso 1.00 calc . . .
H(66) H 0.8559 0.8719 0.8584 0.2103 Uiso 1.00 calc . . .
H(67) H 0.9300 0.8529 0.9189 0.2103 Uiso 1.00 calc . . .
H(68) H 0.9483 0.9034 0.7629 0.2213 Uiso 1.00 calc . . .
H(69) H 0.9421 0.8704 0.7038 0.2213 Uiso 1.00 calc . . .
H(70) H 0.8625 0.8819 0.7334 0.2213 Uiso 1.00 calc . . .
H(71) H 1.0540 0.8330 0.8829 0.3265 Uiso 1.00 calc . . .
H(72) H 1.0625 0.8381 0.7983 0.3265 Uiso 1.00 calc . . .
H(73) H 1.0643 0.8733 0.8511 0.3265 Uiso 1.00 calc . . .
H(74) H 1.0557 0.5887 0.5749 0.1543 Uiso 1.00 calc . . .
H(75) H 1.0974 0.6237 0.5456 0.1543 Uiso 1.00 calc . . .
H(76) H 1.1515 0.5979 0.6101 0.1543 Uiso 1.00 calc . . .
H(77) H 1.1941 0.6527 0.6916 0.1247 Uiso 1.00 calc . . .
H(78) H 1.1403 0.6786 0.6274 0.1247 Uiso 1.00 calc . . .
H(79) H 1.1256 0.6796 0.7106 0.1247 Uiso 1.00 calc . . .
H(80) H 1.0605 0.6261 0.7603 0.1592 Uiso 1.00 calc . . .
H(81) H 1.0315 0.5902 0.7098 0.1592 Uiso 1.00 calc . . .
H(82) H 1.1283 0.5989 0.7407 0.1592 Uiso 1.00 calc . . .
H(83) H 0.7463 0.4516 0.6499 0.1570 Uiso 1.00 calc . . .
H(84) H 0.7942 0.4668 0.5900 0.1570 Uiso 1.00 calc . . .
H(85) H 0.8302 0.4321 0.6416 0.1570 Uiso 1.00 calc . . .
H(86) H 0.9649 0.4641 0.6831 0.1614 Uiso 1.00 calc . . .
H(87) H 0.9307 0.5001 0.6350 0.1614 Uiso 1.00 calc . . .
H(88) H 0.9726 0.5036 0.7230 0.1614 Uiso 1.00 calc . . .
H(89) H 0.8098 0.4606 0.7892 0.1079 Uiso 1.00 calc . . .
H(90) H 0.8910 0.4400 0.7775 0.1079 Uiso 1.00 calc . . .
H(91) H 0.8989 0.4796 0.8169 0.1079 Uiso 1.00 calc . . .
H(92) H 0.9809 0.5979 1.0633 0.1653 Uiso 1.00 calc . . .
H(93) H 1.0782 0.6066 1.0800 0.1653 Uiso 1.00 calc . . .
H(94) H 1.0131 0.6395 1.0764 0.1653 Uiso 1.00 calc . . .
H(95) H 1.1375 0.6387 0.9825 0.1114 Uiso 1.00 calc . . .
H(96) H 1.0772 0.6515 0.9046 0.1114 Uiso 1.00 calc . . .
H(97) H 1.0731 0.6716 0.9813 0.1114 Uiso 1.00 calc . . .
H(98) H 0.9907 0.5648 0.9399 0.1784 Uiso 1.00 calc . . .
H(99) H 1.0283 0.5869 0.8802 0.1784 Uiso 1.00 calc . . .
H(100) H 1.0877 0.5742 0.9585 0.1784 Uiso 1.00 calc . . .
H(101) H 0.7617 0.5408 1.0074 0.1243 Uiso 1.00 calc . . .
H(102) H 0.1716 0.7799 0.4650 0.1844 Uiso 1.00 calc . . .
H(103) H 0.7707 0.9493 0.9066 0.1224 Uiso 1.00 calc . . .
H(104) H 0.5777 1.0195 0.9804 0.1122 Uiso 0.50 calc P . .

loop_
_atom_site_aniso_label
_atom_site_aniso_U_11
_atom_site_aniso_U_22
_atom_site_aniso_U_33
_atom_site_aniso_U_12
_atom_site_aniso_U_13
_atom_site_aniso_U_23
Pd(1) 0.0369(2) 0.0336(2) 0.0248(2) 0.0050(2) 0.0131(1) 0.0034(1)
Pd(2) 0.0350(2) 0.0306(2) 0.0233(2) 0.0016(1) 0.0114(1) 0.0006(1)
Cl(1) 0.201(3) 0.200(3) 0.139(3) -0.083(3) 0.007(2) -0.030(2)
Cl(2) 0.131(2) 0.139(3) 0.436(7) -0.043(2) 0.100(3) -0.042(4)
Cl(3) 0.320(5) 0.119(2) 0.136(2) 0.100(3) 0.098(3) 0.038(2)
Cl(4) 0.289(5) 0.136(3) 0.184(4) -0.060(3) 0.107(3) -0.019(2)
Cl(5) 0.197(3) 0.147(3) 0.179(3) -0.031(2) 0.039(3) 0.044(2)
Cl(6) 0.196(4) 0.151(4) 0.67(1) 0.070(3) 0.107(6) 0.085(5)
Cl(7) 0.100(2) 0.170(3) 0.114(2) -0.014(2) 0.030(1) -0.017(2)
Cl(8) 0.161(3) 0.250(4) 0.115(2) 0.037(3) 0.014(2) -0.055(2)
Cl(9) 0.216(4) 0.336(6) 0.141(3) 0.165(4) 0.027(2) -0.044(3)
Cl(10) 0.120(6) 0.184(7) 0.128(6) 0.028(6) 0.001(5) 0.016(5)
Cl(11) 0.157(4) 0.132(4) 0.097(3) 0.017(3) 0.039(3) -0.006(3)
Cl(12) 0.159(9) 0.26(1) 0.31(2) -0.069(8) -0.11(1) 0.14(1)
S(1) 0.0516(7) 0.0321(6) 0.0471(7) -0.0036(5) 0.0217(6) -0.0040(5)
S(2) 0.0628(8) 0.0393(7) 0.0291(6) 0.0096(6) 0.0062(6) -0.0022(5)
S(3) 0.0379(6) 0.0425(6) 0.0254(5) 0.0014(5) 0.0145(5) 0.0039(5)
S(4) 0.0363(6) 0.0316(6) 0.0200(5) -0.0004(5) 0.0097(4) -0.0002(4)
S(5) 0.0515(7) 0.0326(6) 0.0506(7) -0.0041(5) 0.0193(6) 0.0009(5)
S(6) 0.0624(8) 0.0324(6) 0.0344(6) 0.0049(6) 0.0030(6) -0.0010(5)
S(7) 0.0362(6) 0.0365(6) 0.0251(5) -0.0010(5) 0.0136(5) 0.0000(4)
S(8) 0.0400(6) 0.0329(6) 0.0216(5) 0.0018(5) 0.0100(4) 0.0007(4)
N(1) 0.067(3) 0.037(2) 0.044(2) 0.013(2) 0.022(2) 0.001(2)
N(2) 0.038(2) 0.045(2) 0.022(2) -0.005(2) 0.012(2) 0.001(2)
N(3) 0.052(2) 0.037(2) 0.029(2) -0.007(2) 0.015(2) 0.004(2)
N(4) 0.034(2) 0.037(2) 0.032(2) -0.004(2) 0.006(2) -0.002(2)
N(5) 0.072(3) 0.040(2) 0.044(2) 0.018(2) 0.020(2) 0.007(2)
N(6) 0.035(2) 0.041(2) 0.039(2) -0.002(2) 0.002(2) -0.001(2)
N(7) 0.039(2) 0.038(2) 0.029(2) -0.014(2) 0.011(2) -0.003(2)
N(8) 0.032(2) 0.034(2) 0.042(2) 0.005(2) 0.009(2) 0.001(2)
C(1) 0.040(3) 0.034(2) 0.040(3) 0.001(2) 0.004(2) -0.003(2)
C(2) 0.038(3) 0.036(3) 0.041(3) -0.003(2) 0.010(2) -0.007(2)
C(3) 0.059(3) 0.032(3) 0.040(3) -0.001(2) 0.012(2) 0.001(2)
C(4) 0.061(3) 0.029(2) 0.046(3) 0.009(2) 0.014(2) -0.001(2)
C(5) 0.054(3) 0.042(3) 0.042(3) 0.009(2) 0.015(2) -0.008(2)
C(6) 0.050(3) 0.031(2) 0.034(2) 0.003(2) 0.006(2) -0.003(2)
C(7) 0.079(4) 0.043(3) 0.050(3) 0.021(3) 0.024(3) 0.005(2)
C(8) 0.21(1) 0.065(5) 0.084(6) 0.064(6) 0.006(6) -0.010(4)
C(9) 0.114(7) 0.075(5) 0.174(9) 0.049(5) 0.063(6) 0.030(5)
C(10) 0.142(7) 0.074(5) 0.089(5) 0.057(5) 0.052(5) 0.023(4)
C(11) 0.037(2) 0.033(2) 0.022(2) 0.002(2) 0.010(2) 0.000(2)
C(12) 0.042(3) 0.029(2) 0.018(2) 0.004(2) 0.010(2) 0.000(2)
C(13) 0.039(3) 0.045(3) 0.025(2) -0.001(2) 0.009(2) 0.000(2)
C(14) 0.046(3) 0.046(3) 0.032(2) 0.011(2) 0.009(2) 0.006(2)
C(15) 0.046(3) 0.039(3) 0.038(3) 0.012(2) 0.013(2) 0.008(2)
C(16) 0.045(3) 0.034(2) 0.032(2) -0.003(2) 0.017(2) -0.001(2)
C(17) 0.042(3) 0.055(3) 0.055(3) 0.019(3) 0.006(2) 0.007(3)
C(18) 0.058(4) 0.099(6) 0.122(6) 0.037(4) 0.019(4) -0.017(5)
C(19) 0.075(5) 0.142(7) 0.072(5) 0.028(5) 0.006(4) 0.052(5)
C(20) 0.038(3) 0.080(5) 0.128(6) 0.011(3) -0.011(4) 0.011(4)
C(21) 0.033(2) 0.034(2) 0.030(2) 0.000(2) 0.011(2) 0.002(2)
C(22) 0.044(3) 0.039(2) 0.024(2) 0.000(2) 0.015(2) 0.000(2)
C(23) 0.044(3) 0.038(3) 0.042(3) -0.006(2) 0.018(2) 0.005(2)
C(24) 0.048(3) 0.037(3) 0.043(3) -0.008(2) 0.014(2) -0.002(2)
C(25) 0.045(3) 0.037(2) 0.032(2) -0.006(2) 0.010(2) -0.004(2)
C(26) 0.036(2) 0.035(2) 0.027(2) -0.002(2) 0.014(2) 0.002(2)
C(27) 0.071(4) 0.040(3) 0.059(3) -0.025(3) 0.021(3) -0.011(3)
C(28) 0.34(2) 0.108(7) 0.138(8) -0.154(9) 0.146(10) -0.080(6)
C(29) 0.093(7) 0.099(8) 0.60(3) -0.065(6) 0.07(1) -0.15(1)
C(30) 0.43(2) 0.056(5) 0.095(7) -0.095(9) -0.015(9) 0.008(5)
C(31) 0.037(2) 0.032(2) 0.024(2) 0.004(2) 0.007(2) 0.000(2)
C(32) 0.039(2) 0.031(2) 0.025(2) -0.002(2) 0.010(2) 0.001(2)
C(33) 0.046(3) 0.040(3) 0.026(2) -0.004(2) 0.010(2) -0.006(2)
C(34) 0.047(3) 0.032(2) 0.039(3) -0.005(2) 0.010(2) -0.002(2)
C(35) 0.042(3) 0.046(3) 0.029(2) -0.007(2) 0.015(2) 0.003(2)
C(36) 0.035(2) 0.037(2) 0.023(2) -0.001(2) 0.011(2) -0.001(2)
C(37) 0.069(4) 0.041(3) 0.051(3) -0.012(3) 0.012(3) -0.007(2)
C(38) 0.31(1) 0.077(6) 0.179(9) -0.110(8) 0.17(1) -0.087(6)
C(39) 0.40(2) 0.060(5) 0.079(6) -0.092(8) 0.017(8) 0.002(4)
C(40) 0.077(6) 0.084(7) 0.59(3) -0.029(5) 0.00(1) -0.12(1)
C(41) 0.039(3) 0.037(2) 0.024(2) 0.011(2) 0.010(2) 0.001(2)
C(42) 0.042(3) 0.041(3) 0.026(2) 0.003(2) 0.014(2) 0.002(2)
C(43) 0.039(3) 0.060(3) 0.029(2) 0.004(2) 0.010(2) 0.001(2)
C(44) 0.047(3) 0.061(3) 0.036(3) 0.015(3) 0.010(2) 0.003(2)
C(45) 0.054(3) 0.049(3) 0.037(3) 0.022(3) 0.011(2) 0.004(2)
C(46) 0.056(3) 0.037(3) 0.027(2) 0.006(2) 0.012(2) 0.000(2)
C(47) 0.050(4) 0.081(4) 0.068(4) 0.024(3) -0.002(3) 0.008(3)
C(48) 0.067(5) 0.147(8) 0.160(9) 0.063(5) 0.004(5) -0.043(7)
C(49) 0.042(4) 0.117(7) 0.138(7) 0.027(4) -0.010(4) 0.011(5)
C(50) 0.085(6) 0.18(1) 0.128(8) 0.030(6) -0.001(5) 0.085(7)
C(51) 0.039(3) 0.030(2) 0.044(3) 0.001(2) 0.003(2) -0.003(2)
C(52) 0.041(3) 0.035(3) 0.044(3) -0.003(2) 0.012(2) -0.001(2)
C(53) 0.052(3) 0.032(2) 0.050(3) 0.001(2) 0.014(2) 0.008(2)
C(54) 0.056(3) 0.033(3) 0.055(3) 0.010(2) 0.009(3) 0.002(2)
C(55) 0.062(3) 0.033(3) 0.044(3) 0.004(2) 0.018(2) -0.002(2)
C(56) 0.047(3) 0.034(2) 0.036(3) 0.004(2) 0.007(2) 0.002(2)
C(57) 0.092(5) 0.039(3) 0.067(4) 0.028(3) 0.029(3) 0.015(3)
C(58) 0.23(1) 0.039(4) 0.107(6) 0.036(5) 0.010(7) -0.014(4)
C(59) 0.133(7) 0.112(7) 0.198(10) 0.091(6) 0.104(7) 0.094(7)
C(60) 0.138(7) 0.061(4) 0.078(5) 0.043(4) 0.042(4) 0.024(3)
C(61) 0.039(3) 0.035(2) 0.027(2) 0.003(2) 0.013(2) 0.003(2)
C(62) 0.045(3) 0.031(2) 0.035(2) -0.001(2) 0.012(2) 0.008(2)
C(63) 0.049(3) 0.036(3) 0.045(3) 0.013(2) 0.011(2) 0.010(2)
C(64) 0.046(3) 0.045(3) 0.041(3) 0.008(2) 0.007(2) 0.009(2)
C(65) 0.045(3) 0.038(3) 0.034(2) 0.001(2) 0.003(2) 0.001(2)
C(66) 0.034(2) 0.034(2) 0.028(2) 0.006(2) 0.008(2) 0.006(2)
C(67) 0.047(3) 0.059(4) 0.076(4) 0.011(3) -0.002(3) 0.020(3)
C(68) 0.063(5) 0.26(1) 0.091(6) 0.010(6) -0.013(4) 0.096(7)
C(69) 0.045(4) 0.105(6) 0.127(6) 0.021(4) 0.014(4) 0.032(5)
C(70) 0.078(6) 0.087(6) 0.26(1) 0.048(5) -0.013(7) -0.030(7)
C(71) 0.039(3) 0.044(3) 0.018(2) 0.011(2) 0.012(2) 0.004(2)
C(72) 0.051(3) 0.045(3) 0.025(2) 0.012(2) 0.012(2) 0.004(2)
C(73) 0.055(3) 0.054(3) 0.036(3) 0.024(3) 0.011(2) 0.004(2)
C(74) 0.045(3) 0.063(3) 0.037(3) 0.018(3) 0.006(2) 0.000(2)
C(75) 0.033(3) 0.063(3) 0.036(3) 0.006(2) 0.012(2) 0.002(2)
C(76) 0.049(3) 0.042(3) 0.017(2) 0.005(2) 0.011(2) 0.002(2)
C(77) 0.056(4) 0.094(5) 0.076(5) 0.037(4) -0.012(3) 0.000(4)
C(78) 0.078(6) 0.110(8) 0.45(2) 0.034(6) -0.12(1) -0.07(1)
C(79) 0.081(7) 0.33(2) 0.22(1) 0.049(9) -0.028(8) 0.17(1)
C(80) 0.074(6) 0.26(2) 0.23(1) 0.090(8) 0.009(7) -0.06(1)
C(101) 0.099(6) 0.071(5) 0.165(9) 0.026(4) 0.037(6) -0.008(5)
C(102) 0.15(1) 0.140(10) 0.20(1) 0.007(8) 0.056(10) 0.021(9)
C(103) 0.110(6) 0.114(7) 0.102(6) -0.006(5) 0.045(5) 0.000(5)
C(104) 0.09(1) 0.09(1) 0.12(1) -0.01(1) 0.05(1) 0.00(1)

loop_
_atom_type_symbol
_atom_type_description
_atom_type_scat_dispersion_real
_atom_type_scat_dispersion_imag
_atom_type_scat_source
C C 0.003 0.002
;International Tables for Crystallography
(1992, Vol. C, Tables 4.2.6.8 and 6.1.1.4)
;
H H 0.000 0.000
;International Tables for Crystallography
(1992, Vol. C, Table 6.1.1.4)
;
N N 0.006 0.003
;International Tables for Crystallography
(1992, Vol. C, Tables 4.2.6.8 and 6.1.1.4)
;
S S 0.125 0.123
;International Tables for Crystallography
(1992, Vol. C, Tables 4.2.6.8 and 6.1.1.4)
;
Pd Pd -0.999 1.007
;International Tables for Crystallography
(1992, Vol. C, Tables 4.2.6.8 and 6.1.1.4)
;
Cl Cl 0.148 0.159
;International Tables for Crystallography
(1992, Vol. C, Tables 4.2.6.8 and 6.1.1.4)
;

loop_
_geom_angle_atom_site_label_1
_geom_angle_atom_site_label_2
_geom_angle_atom_site_label_3
_geom_angle
_geom_angle_site_symmetry_1
_geom_angle_site_symmetry_2
_geom_angle_site_symmetry_3
_geom_angle_publ_flag
S(3) Pd(1) S(8) 178.65(4) . . . yes
S(3) Pd(1) N(2) 85.4(1) . . . yes
S(3) Pd(1) N(8) 94.40(10) . . . yes
S(8) Pd(1) N(2) 94.8(1) . . . yes
S(8) Pd(1) N(8) 85.29(10) . . . yes
N(2) Pd(1) N(8) 175.6(2) . . . yes
S(4) Pd(2) S(7) 179.48(4) . . . yes
S(4) Pd(2) N(4) 85.10(10) . . . yes
S(4) Pd(2) N(6) 95.0(1) . . . yes
S(7) Pd(2) N(4) 95.14(10) . . . yes
S(7) Pd(2) N(6) 84.8(1) . . . yes
N(4) Pd(2) N(6) 176.4(2) . . . yes
C(2) S(1) C(16) 100.0(2) . . . yes
C(6) S(2) C(72) 100.3(2) . . . yes
Pd(1) S(3) C(22) 106.2(2) . . . yes
Pd(1) S(3) C(76) 98.0(1) . . . yes
C(22) S(3) C(76) 105.2(2) . . . yes
Pd(2) S(4) C(12) 98.7(1) . . . yes
Pd(2) S(4) C(26) 105.6(1) . . . yes
C(12) S(4) C(26) 108.1(2) . . . yes
C(52) S(5) C(62) 100.3(2) . . . yes
C(46) S(6) C(56) 100.6(2) . . . yes
Pd(2) S(7) C(36) 104.8(1) . . . yes
Pd(2) S(7) C(42) 98.8(1) . . . yes
C(36) S(7) C(42) 106.7(2) . . . yes
Pd(1) S(8) C(32) 104.9(1) . . . yes
Pd(1) S(8) C(66) 98.5(1) . . . yes
C(32) S(8) C(66) 107.5(2) . . . yes
Pd(1) N(2) C(71) 119.2(3) . . . yes
Pd(2) N(4) C(11) 119.7(3) . . . yes
Pd(2) N(6) C(41) 120.5(3) . . . yes
Pd(1) N(8) C(61) 119.3(3) . . . yes
N(1) C(1) C(2) 122.1(5) . . . yes
N(1) C(1) C(6) 121.1(4) . . . yes
C(2) C(1) C(6) 116.7(4) . . . yes
S(1) C(2) C(1) 120.4(4) . . . yes
S(1) C(2) C(3) 118.9(4) . . . yes
C(1) C(2) C(3) 120.7(5) . . . yes
C(2) C(3) C(4) 123.5(4) . . . yes
C(3) C(4) C(5) 115.0(4) . . . yes
C(3) C(4) C(7) 124.4(4) . . . yes
C(5) C(4) C(7) 120.5(5) . . . yes
C(4) C(5) C(6) 123.8(5) . . . yes
S(2) C(6) C(1) 121.0(3) . . . yes
S(2) C(6) C(5) 118.7(4) . . . yes
C(1) C(6) C(5) 120.3(4) . . . yes
C(4) C(7) C(8) 110.8(5) . . . yes
C(4) C(7) C(9) 108.0(5) . . . yes
C(4) C(7) C(10) 112.5(6) . . . yes
C(8) C(7) C(9) 108.7(7) . . . yes
C(8) C(7) C(10) 108.4(5) . . . yes
C(9) C(7) C(10) 108.3(6) . . . yes
N(4) C(11) C(12) 120.0(4) . . . yes
N(4) C(11) C(16) 125.4(4) . . . yes
C(12) C(11) C(16) 114.5(4) . . . yes
S(4) C(12) C(11) 115.9(3) . . . yes
S(4) C(12) C(13) 120.1(3) . . . yes
C(11) C(12) C(13) 123.8(4) . . . yes
C(12) C(13) C(14) 121.3(4) . . . yes
C(13) C(14) C(15) 115.9(4) . . . yes
C(13) C(14) C(17) 123.6(4) . . . yes
C(15) C(14) C(17) 120.4(4) . . . yes
C(14) C(15) C(16) 123.5(4) . . . yes
S(1) C(16) C(11) 119.6(3) . . . yes
S(1) C(16) C(15) 119.5(3) . . . yes
C(11) C(16) C(15) 120.9(4) . . . yes
C(14) C(17) C(18) 110.4(4) . . . yes
C(14) C(17) C(19) 108.5(5) . . . yes
C(14) C(17) C(20) 112.1(4) . . . yes
C(18) C(17) C(19) 109.4(6) . . . yes
C(18) C(17) C(20) 106.0(5) . . . yes
C(19) C(17) C(20) 110.4(5) . . . yes
N(3) C(21) C(22) 122.8(4) . . . yes
N(3) C(21) C(26) 122.7(4) . . . yes
C(22) C(21) C(26) 114.5(4) . . . yes
S(3) C(22) C(21) 122.5(3) . . . yes
S(3) C(22) C(23) 115.4(4) . . . yes
C(21) C(22) C(23) 122.0(4) . . . yes
C(22) C(23) C(24) 122.4(5) . . . yes
C(23) C(24) C(25) 116.6(4) . . . yes
C(23) C(24) C(27) 121.8(5) . . . yes
C(25) C(24) C(27) 121.6(4) . . . yes
C(24) C(25) C(26) 121.7(4) . . . yes
S(4) C(26) C(21) 122.2(3) . . . yes
S(4) C(26) C(25) 114.9(3) . . . yes
C(21) C(26) C(25) 122.5(4) . . . yes
C(24) C(27) C(28) 112.6(6) . . . yes
C(24) C(27) C(29) 109.5(6) . . . yes
C(24) C(27) C(30) 110.5(5) . . . yes
C(28) C(27) C(29) 109(1) . . . yes
C(28) C(27) C(30) 108.5(7) . . . yes
C(29) C(27) C(30) 106(1) . . . yes
N(7) C(31) C(32) 122.4(4) . . . yes
N(7) C(31) C(36) 122.4(4) . . . yes
C(32) C(31) C(36) 115.2(4) . . . yes
S(8) C(32) C(31) 123.7(3) . . . yes
S(8) C(32) C(33) 113.7(3) . . . yes
C(31) C(32) C(33) 122.2(4) . . . yes
C(32) C(33) C(34) 122.2(4) . . . yes
C(33) C(34) C(35) 115.9(4) . . . yes
C(33) C(34) C(37) 122.3(4) . . . yes
C(35) C(34) C(37) 121.8(5) . . . yes
C(34) C(35) C(36) 122.2(4) . . . yes
S(7) C(36) C(31) 123.6(3) . . . yes
S(7) C(36) C(35) 114.3(3) . . . yes
C(31) C(36) C(35) 121.7(4) . . . yes
C(34) C(37) C(38) 111.8(6) . . . yes
C(34) C(37) C(39) 111.6(5) . . . yes
C(34) C(37) C(40) 109.1(6) . . . yes
C(38) C(37) C(39) 104.2(7) . . . yes
C(38) C(37) C(40) 109.1(10) . . . yes
C(39) C(37) C(40) 110(1) . . . yes
N(6) C(41) C(42) 119.5(4) . . . yes
N(6) C(41) C(46) 124.9(4) . . . yes
C(42) C(41) C(46) 115.4(4) . . . yes
S(7) C(42) C(41) 116.4(3) . . . yes
S(7) C(42) C(43) 120.9(4) . . . yes
C(41) C(42) C(43) 122.7(4) . . . yes
C(42) C(43) C(44) 121.6(4) . . . yes
C(43) C(44) C(45) 116.5(5) . . . yes
C(43) C(44) C(47) 124.2(5) . . . yes
C(45) C(44) C(47) 119.4(5) . . . yes
C(44) C(45) C(46) 123.3(5) . . . yes
S(6) C(46) C(41) 119.7(3) . . . yes
S(6) C(46) C(45) 119.8(4) . . . yes
C(41) C(46) C(45) 120.5(4) . . . yes
C(44) C(47) C(48) 110.3(5) . . . yes
C(44) C(47) C(49) 111.0(5) . . . yes
C(44) C(47) C(50) 109.1(6) . . . yes
C(48) C(47) C(49) 107.6(6) . . . yes
C(48) C(47) C(50) 110.7(7) . . . yes
C(49) C(47) C(50) 108.1(6) . . . yes
N(5) C(51) C(52) 121.6(5) . . . yes
N(5) C(51) C(56) 120.4(4) . . . yes
C(52) C(51) C(56) 118.0(4) . . . yes
S(5) C(52) C(51) 121.8(4) . . . yes
S(5) C(52) C(53) 118.2(4) . . . yes
C(51) C(52) C(53) 120.0(5) . . . yes
C(52) C(53) C(54) 123.0(5) . . . yes
C(53) C(54) C(55) 116.3(5) . . . yes
C(53) C(54) C(57) 123.7(5) . . . yes
C(55) C(54) C(57) 119.9(5) . . . yes
C(54) C(55) C(56) 122.2(5) . . . yes
S(6) C(56) C(51) 121.2(3) . . . yes
S(6) C(56) C(55) 118.3(4) . . . yes
C(51) C(56) C(55) 120.5(4) . . . yes
C(54) C(57) C(58) 108.4(5) . . . yes
C(54) C(57) C(59) 108.9(5) . . . yes
C(54) C(57) C(60) 112.3(6) . . . yes
C(58) C(57) C(59) 109.6(7) . . . yes
C(58) C(57) C(60) 108.1(5) . . . yes
C(59) C(57) C(60) 109.5(6) . . . yes
N(8) C(61) C(62) 124.4(4) . . . yes
N(8) C(61) C(66) 120.2(4) . . . yes
C(62) C(61) C(66) 115.2(4) . . . yes
S(5) C(62) C(61) 119.3(3) . . . yes
S(5) C(62) C(63) 119.8(3) . . . yes
C(61) C(62) C(63) 120.9(4) . . . yes
C(62) C(63) C(64) 123.3(4) . . . yes
C(63) C(64) C(65) 116.5(4) . . . yes
C(63) C(64) C(67) 121.4(4) . . . yes
C(65) C(64) C(67) 122.1(4) . . . yes
C(64) C(65) C(66) 120.6(4) . . . yes
S(8) C(66) C(61) 116.2(3) . . . yes
S(8) C(66) C(65) 120.2(3) . . . yes
C(61) C(66) C(65) 123.5(4) . . . yes
C(64) C(67) C(68) 107.7(5) . . . yes
C(64) C(67) C(69) 110.7(5) . . . yes
C(64) C(67) C(70) 110.3(5) . . . yes
C(68) C(67) C(69) 109.2(6) . . . yes
C(68) C(67) C(70) 111.7(7) . . . yes
C(69) C(67) C(70) 107.3(6) . . . yes
N(2) C(71) C(72) 124.9(4) . . . yes
N(2) C(71) C(76) 119.0(4) . . . yes
C(72) C(71) C(76) 115.9(4) . . . yes
S(2) C(72) C(71) 119.6(3) . . . yes
S(2) C(72) C(73) 119.9(4) . . . yes
C(71) C(72) C(73) 120.4(4) . . . yes
C(72) C(73) C(74) 123.0(5) . . . yes
C(73) C(74) C(75) 116.0(4) . . . yes
C(73) C(74) C(77) 120.3(5) . . . yes
C(75) C(74) C(77) 123.7(5) . . . yes
C(74) C(75) C(76) 122.0(4) . . . yes
S(3) C(76) C(71) 117.3(3) . . . yes
S(3) C(76) C(75) 120.0(4) . . . yes
C(71) C(76) C(75) 122.7(4) . . . yes
C(74) C(77) C(78) 113.6(7) . . . yes
C(74) C(77) C(79) 107.9(6) . . . yes
C(74) C(77) C(80) 112.3(6) . . . yes
C(78) C(77) C(79) 108.0(9) . . . yes
C(78) C(77) C(80) 111.4(9) . . . yes
C(79) C(77) C(80) 102.9(9) . . . yes
Cl(1) C(101) Cl(2) 110.1(6) . . . yes
Cl(1) C(101) Cl(3) 111.4(5) . . . yes
Cl(2) C(101) Cl(3) 112.7(5) . . . yes
Cl(4) C(102) Cl(5) 106.9(7) . . . yes
Cl(4) C(102) Cl(6) 117.0(10) . . . yes
Cl(5) C(102) Cl(6) 114.2(8) . . . yes
Cl(7) C(103) Cl(8) 111.2(6) . . . yes
Cl(7) C(103) Cl(9) 109.5(5) . . . yes
Cl(8) C(103) Cl(9) 110.4(5) . . . yes
Cl(10) C(104) Cl(11) 107(1) . . . yes
Cl(10) C(104) Cl(12) 121(1) . . . yes
Cl(11) C(104) Cl(12) 110(1) . . . yes
C(1) N(1) H(1) 116.2 . . . no
C(1) N(1) H(2) 117.9 . . . no
H(1) N(1) H(2) 125.5 . . . no
Pd(1) N(2) H(6) 128.4 . . . no
C(71) N(2) H(6) 111.0 . . . no
C(21) N(3) H(3) 128.9 . . . no
C(21) N(3) H(4) 121.1 . . . no
H(3) N(3) H(4) 108.7 . . . no
Pd(2) N(4) H(5) 121.8 . . . no
C(11) N(4) H(5) 116.2 . . . no
C(51) N(5) H(9) 125.5 . . . no
C(51) N(5) H(10) 111.2 . . . no
H(9) N(5) H(10) 122.1 . . . no
Pd(2) N(6) H(12) 119.2 . . . no
C(41) N(6) H(12) 120.3 . . . no
C(31) N(7) H(7) 128.9 . . . no
C(31) N(7) H(8) 123.9 . . . no
H(7) N(7) H(8) 103.4 . . . no
Pd(1) N(8) H(11) 112.7 . . . no
C(61) N(8) H(11) 126.9 . . . no
C(2) C(3) H(13) 118.2 . . . no
C(4) C(3) H(13) 118.3 . . . no
C(4) C(5) H(14) 118.2 . . . no
C(6) C(5) H(14) 118.1 . . . no
C(7) C(8) H(29) 108.3 . . . no
C(7) C(8) H(30) 108.7 . . . no
C(7) C(8) H(31) 107.9 . . . no
H(29) C(8) H(30) 111.3 . . . no
H(29) C(8) H(31) 110.1 . . . no
H(30) C(8) H(31) 110.5 . . . no
C(7) C(9) H(32) 108.6 . . . no
C(7) C(9) H(33) 108.1 . . . no
C(7) C(9) H(34) 108.8 . . . no
H(32) C(9) H(33) 110.1 . . . no
H(32) C(9) H(34) 110.7 . . . no
H(33) C(9) H(34) 110.4 . . . no
C(7) C(10) H(35) 109.4 . . . no
C(7) C(10) H(36) 108.5 . . . no
C(7) C(10) H(37) 108.9 . . . no
H(35) C(10) H(36) 110.3 . . . no
H(35) C(10) H(37) 110.2 . . . no
H(36) C(10) H(37) 109.5 . . . no
C(12) C(13) H(15) 119.6 . . . no
C(14) C(13) H(15) 119.1 . . . no
C(14) C(15) H(16) 118.3 . . . no
C(16) C(15) H(16) 118.2 . . . no
C(17) C(18) H(38) 109.2 . . . no
C(17) C(18) H(39) 108.9 . . . no
C(17) C(18) H(40) 109.1 . . . no
H(38) C(18) H(39) 109.6 . . . no
H(38) C(18) H(40) 110.1 . . . no
H(39) C(18) H(40) 109.8 . . . no
C(17) C(19) H(41) 109.0 . . . no
C(17) C(19) H(42) 109.1 . . . no
C(17) C(19) H(43) 108.6 . . . no
H(41) C(19) H(42) 110.5 . . . no
H(41) C(19) H(43) 109.6 . . . no
H(42) C(19) H(43) 110.2 . . . no
C(17) C(20) H(44) 109.3 . . . no
C(17) C(20) H(45) 109.2 . . . no
C(17) C(20) H(46) 109.1 . . . no
H(44) C(20) H(45) 109.9 . . . no
H(44) C(20) H(46) 109.6 . . . no
H(45) C(20) H(46) 109.8 . . . no
C(22) C(23) H(17) 118.5 . . . no
C(24) C(23) H(17) 119.1 . . . no
C(24) C(25) H(18) 119.3 . . . no
C(26) C(25) H(18) 119.0 . . . no
C(27) C(28) H(47) 108.2 . . . no
C(27) C(28) H(48) 109.7 . . . no
C(27) C(28) H(49) 108.5 . . . no
H(47) C(28) H(48) 110.5 . . . no
H(47) C(28) H(49) 108.8 . . . no
H(48) C(28) H(49) 111.1 . . . no
C(27) C(29) H(50) 112.8 . . . no
C(27) C(29) H(51) 109.9 . . . no
C(27) C(29) H(52) 113.4 . . . no
H(50) C(29) H(51) 105.2 . . . no
H(50) C(29) H(52) 109.3 . . . no
H(51) C(29) H(52) 105.7 . . . no
C(27) C(30) H(53) 107.3 . . . no
C(27) C(30) H(54) 107.8 . . . no
C(27) C(30) H(55) 109.4 . . . no
H(53) C(30) H(54) 109.0 . . . no
H(53) C(30) H(55) 111.4 . . . no
H(54) C(30) H(55) 111.8 . . . no
C(32) C(33) H(21) 118.7 . . . no
C(34) C(33) H(21) 119.0 . . . no
C(34) C(35) H(22) 118.9 . . . no
C(36) C(35) H(22) 118.9 . . . no
C(37) C(38) H(65) 109.0 . . . no
C(37) C(38) H(66) 110.2 . . . no
C(37) C(38) H(67) 108.1 . . . no
H(65) C(38) H(66) 111.2 . . . no
H(65) C(38) H(67) 108.4 . . . no
H(66) C(38) H(67) 109.9 . . . no
C(37) C(39) H(68) 109.6 . . . no
C(37) C(39) H(69) 110.2 . . . no
C(37) C(39) H(70) 108.7 . . . no
H(68) C(39) H(69) 110.6 . . . no
H(68) C(39) H(70) 108.4 . . . no
H(69) C(39) H(70) 109.2 . . . no
C(37) C(40) H(71) 107.6 . . . no
C(37) C(40) H(72) 109.0 . . . no
C(37) C(40) H(73) 108.0 . . . no
H(71) C(40) H(72) 111.0 . . . no
H(71) C(40) H(73) 109.5 . . . no
H(72) C(40) H(73) 111.6 . . . no
C(42) C(43) H(23) 119.3 . . . no
C(44) C(43) H(23) 119.1 . . . no
C(44) C(45) H(24) 118.4 . . . no
C(46) C(45) H(24) 118.3 . . . no
C(47) C(48) H(74) 108.8 . . . no
C(47) C(48) H(75) 109.1 . . . no
C(47) C(48) H(76) 108.4 . . . no
H(74) C(48) H(75) 110.8 . . . no
H(74) C(48) H(76) 109.3 . . . no
H(75) C(48) H(76) 110.3 . . . no
C(47) C(49) H(77) 108.8 . . . no
C(47) C(49) H(78) 109.6 . . . no
C(47) C(49) H(79) 109.1 . . . no
H(77) C(49) H(78) 109.8 . . . no
H(77) C(49) H(79) 109.0 . . . no
H(78) C(49) H(79) 110.5 . . . no
C(47) C(50) H(80) 109.0 . . . no
C(47) C(50) H(81) 109.9 . . . no
C(47) C(50) H(82) 109.8 . . . no
H(80) C(50) H(81) 109.2 . . . no
H(80) C(50) H(82) 109.1 . . . no
H(81) C(50) H(82) 109.9 . . . no
C(52) C(53) H(25) 118.6 . . . no
C(54) C(53) H(25) 118.4 . . . no
C(54) C(55) H(26) 119.2 . . . no
C(56) C(55) H(26) 118.6 . . . no
C(57) C(58) H(83) 109.5 . . . no
C(57) C(58) H(84) 108.3 . . . no
C(57) C(58) H(85) 108.2 . . . no
H(83) C(58) H(84) 110.9 . . . no
H(83) C(58) H(85) 110.6 . . . no
H(84) C(58) H(85) 109.3 . . . no
C(57) C(59) H(86) 107.3 . . . no
C(57) C(59) H(87) 108.1 . . . no
C(57) C(59) H(88) 110.2 . . . no
H(86) C(59) H(87) 108.2 . . . no
H(86) C(59) H(88) 110.7 . . . no
H(87) C(59) H(88) 112.1 . . . no
C(57) C(60) H(89) 109.3 . . . no
C(57) C(60) H(90) 108.5 . . . no
C(57) C(60) H(91) 109.5 . . . no
H(89) C(60) H(90) 109.3 . . . no
H(89) C(60) H(91) 110.5 . . . no
H(90) C(60) H(91) 109.7 . . . no
C(62) C(63) H(27) 118.2 . . . no
C(64) C(63) H(27) 118.4 . . . no
C(64) C(65) H(28) 119.8 . . . no
C(66) C(65) H(28) 119.6 . . . no
C(67) C(68) H(92) 109.9 . . . no
C(67) C(68) H(93) 109.2 . . . no
C(67) C(68) H(94) 108.7 . . . no
H(92) C(68) H(93) 110.1 . . . no
H(92) C(68) H(94) 109.8 . . . no
H(93) C(68) H(94) 109.0 . . . no
C(67) C(69) H(95) 109.2 . . . no
C(67) C(69) H(96) 109.6 . . . no
C(67) C(69) H(97) 109.0 . . . no
H(95) C(69) H(96) 109.8 . . . no
H(95) C(69) H(97) 109.1 . . . no
H(96) C(69) H(97) 110.1 . . . no
C(67) C(70) H(98) 108.3 . . . no
C(67) C(70) H(99) 109.4 . . . no
C(67) C(70) H(100) 108.7 . . . no
H(98) C(70) H(99) 110.2 . . . no
H(98) C(70) H(100) 109.1 . . . no
H(99) C(70) H(100) 111.1 . . . no
C(72) C(73) H(19) 118.3 . . . no
C(74) C(73) H(19) 118.7 . . . no
C(74) C(75) H(20) 119.0 . . . no
C(76) C(75) H(20) 119.1 . . . no
C(77) C(78) H(56) 107.2 . . . no
C(77) C(78) H(57) 105.7 . . . no
C(77) C(78) H(58) 111.6 . . . no
H(56) C(78) H(57) 106.1 . . . no
H(56) C(78) H(58) 114.0 . . . no
H(57) C(78) H(58) 111.7 . . . no
C(77) C(79) H(59) 107.8 . . . no
C(77) C(79) H(60) 109.4 . . . no
C(77) C(79) H(61) 106.7 . . . no
H(59) C(79) H(60) 112.6 . . . no
H(59) C(79) H(61) 108.8 . . . no
H(60) C(79) H(61) 111.3 . . . no
C(77) C(80) H(62) 109.8 . . . no
C(77) C(80) H(63) 107.1 . . . no
C(77) C(80) H(64) 107.2 . . . no
H(62) C(80) H(63) 112.0 . . . no
H(62) C(80) H(64) 112.0 . . . no
H(63) C(80) H(64) 108.5 . . . no
Cl(1) C(101) H(101) 108.9 . . . no
Cl(2) C(101) H(101) 105.5 . . . no
Cl(3) C(101) H(101) 107.9 . . . no
Cl(4) C(102) H(102) 108.5 . . . no
Cl(5) C(102) H(102) 104.3 . . . no
Cl(6) C(102) H(102) 105.1 . . . no
Cl(7) C(103) H(103) 110.0 . . . no
Cl(8) C(103) H(103) 108.1 . . . no
Cl(9) C(103) H(103) 107.5 . . . no
Cl(10) C(104) H(104) 89.3 . . . no
Cl(11) C(104) H(104) 112.5 . . . no
Cl(12) C(104) H(104) 114.6 . . . no

loop_
_geom_bond_atom_site_label_1
_geom_bond_atom_site_label_2
_geom_bond_distance
_geom_bond_site_symmetry_1
_geom_bond_site_symmetry_2
_geom_bond_publ_flag
Pd(1) S(3) 2.291(1) . . yes
Pd(1) S(8) 2.290(1) . . yes
Pd(1) N(2) 1.982(4) . . yes
Pd(1) N(8) 2.004(4) . . yes
Pd(2) S(4) 2.288(1) . . yes
Pd(2) S(7) 2.297(1) . . yes
Pd(2) N(4) 1.994(4) . . yes
Pd(2) N(6) 1.988(4) . . yes
Cl(1) C(101) 1.706(9) . . yes
Cl(2) C(101) 1.65(1) . . yes
Cl(3) C(101) 1.70(1) . . yes
Cl(4) C(102) 1.77(1) . . yes
Cl(5) C(102) 1.74(2) . . yes
Cl(6) C(102) 1.64(1) . . yes
Cl(7) C(103) 1.752(8) . . yes
Cl(8) C(103) 1.695(10) . . yes
Cl(9) C(103) 1.71(1) . . yes
Cl(10) C(104) 1.75(2) . . yes
Cl(11) C(104) 1.58(2) . . yes
Cl(12) C(104) 1.53(2) . . yes
S(1) C(2) 1.793(5) . . yes
S(1) C(16) 1.787(4) . . yes
S(2) C(6) 1.784(5) . . yes
S(2) C(72) 1.781(5) . . yes
S(3) C(22) 1.790(4) . . yes
S(3) C(76) 1.776(5) . . yes
S(4) C(12) 1.782(4) . . yes
S(4) C(26) 1.777(5) . . yes
S(5) C(52) 1.781(5) . . yes
S(5) C(62) 1.787(4) . . yes
S(6) C(46) 1.789(5) . . yes
S(6) C(56) 1.781(5) . . yes
S(7) C(36) 1.787(4) . . yes
S(7) C(42) 1.773(5) . . yes
S(8) C(32) 1.784(5) . . yes
S(8) C(66) 1.785(4) . . yes
N(1) C(1) 1.374(6) . . yes
N(2) C(71) 1.387(6) . . yes
N(3) C(21) 1.348(6) . . yes
N(4) C(11) 1.361(5) . . yes
N(5) C(51) 1.373(6) . . yes
N(6) C(41) 1.365(6) . . yes
N(7) C(31) 1.347(5) . . yes
N(8) C(61) 1.363(5) . . yes
C(1) C(2) 1.399(7) . . yes
C(1) C(6) 1.406(7) . . yes
C(2) C(3) 1.392(7) . . yes
C(3) C(4) 1.376(8) . . yes
C(4) C(5) 1.389(7) . . yes
C(4) C(7) 1.526(7) . . yes
C(5) C(6) 1.384(7) . . yes
C(7) C(8) 1.515(9) . . yes
C(7) C(9) 1.54(1) . . yes
C(7) C(10) 1.506(10) . . yes
C(11) C(12) 1.410(6) . . yes
C(11) C(16) 1.421(6) . . yes
C(12) C(13) 1.379(6) . . yes
C(13) C(14) 1.388(7) . . yes
C(14) C(15) 1.401(7) . . yes
C(14) C(17) 1.533(7) . . yes
C(15) C(16) 1.382(6) . . yes
C(17) C(18) 1.508(10) . . yes
C(17) C(19) 1.520(10) . . yes
C(17) C(20) 1.523(8) . . yes
C(21) C(22) 1.426(7) . . yes
C(21) C(26) 1.407(6) . . yes
C(22) C(23) 1.379(6) . . yes
C(23) C(24) 1.391(7) . . yes
C(24) C(25) 1.388(7) . . yes
C(24) C(27) 1.534(7) . . yes
C(25) C(26) 1.395(6) . . yes
C(27) C(28) 1.45(1) . . yes
C(27) C(29) 1.45(1) . . yes
C(27) C(30) 1.50(1) . . yes
C(31) C(32) 1.404(6) . . yes
C(31) C(36) 1.416(7) . . yes
C(32) C(33) 1.391(6) . . yes
C(33) C(34) 1.392(7) . . yes
C(34) C(35) 1.401(7) . . yes
C(34) C(37) 1.527(7) . . yes
C(35) C(36) 1.390(6) . . yes
C(37) C(38) 1.47(1) . . yes
C(37) C(39) 1.47(1) . . yes
C(37) C(40) 1.46(1) . . yes
C(41) C(42) 1.410(6) . . yes
C(41) C(46) 1.417(6) . . yes
C(42) C(43) 1.398(6) . . yes
C(43) C(44) 1.376(8) . . yes
C(44) C(45) 1.397(7) . . yes
C(44) C(47) 1.529(8) . . yes
C(45) C(46) 1.394(7) . . yes
C(47) C(48) 1.50(1) . . yes
C(47) C(49) 1.528(10) . . yes
C(47) C(50) 1.51(1) . . yes
C(51) C(52) 1.398(7) . . yes
C(51) C(56) 1.404(7) . . yes
C(52) C(53) 1.402(7) . . yes
C(53) C(54) 1.374(8) . . yes
C(54) C(55) 1.412(7) . . yes
C(54) C(57) 1.537(8) . . yes
C(55) C(56) 1.385(7) . . yes
C(57) C(58) 1.541(10) . . yes
C(57) C(59) 1.50(1) . . yes
C(57) C(60) 1.492(9) . . yes
C(61) C(62) 1.411(6) . . yes
C(61) C(66) 1.408(6) . . yes
C(62) C(63) 1.368(6) . . yes
C(63) C(64) 1.407(7) . . yes
C(64) C(65) 1.382(7) . . yes
C(64) C(67) 1.545(7) . . yes
C(65) C(66) 1.385(6) . . yes
C(67) C(68) 1.50(1) . . yes
C(67) C(69) 1.509(10) . . yes
C(67) C(70) 1.51(1) . . yes
C(71) C(72) 1.413(7) . . yes
C(71) C(76) 1.393(6) . . yes
C(72) C(73) 1.388(7) . . yes
C(73) C(74) 1.401(7) . . yes
C(74) C(75) 1.373(8) . . yes
C(74) C(77) 1.525(8) . . yes
C(75) C(76) 1.386(6) . . yes
C(77) C(78) 1.41(1) . . yes
C(77) C(79) 1.51(2) . . yes
C(77) C(80) 1.47(2) . . yes
N(1) H(1) 1.000 . . no
N(1) H(2) 0.914 . . no
N(2) H(6) 1.006 . . no
N(3) H(3) 0.902 . . no
N(3) H(4) 0.991 . . no
N(4) H(5) 0.924 . . no
N(5) H(9) 0.788 . . no
N(5) H(10) 0.948 . . no
N(6) H(12) 0.966 . . no
N(7) H(7) 1.011 . . no
N(7) H(8) 0.966 . . no
N(8) H(11) 1.044 . . no
C(3) H(13) 0.952 . . no
C(5) H(14) 0.950 . . no
C(8) H(29) 0.943 . . no
C(8) H(30) 0.937 . . no
C(8) H(31) 0.951 . . no
C(9) H(32) 0.945 . . no
C(9) H(33) 0.948 . . no
C(9) H(34) 0.941 . . no
C(10) H(35) 0.941 . . no
C(10) H(36) 0.950 . . no
C(10) H(37) 0.950 . . no
C(13) H(15) 0.955 . . no
C(15) H(16) 0.945 . . no
C(18) H(38) 0.947 . . no
C(18) H(39) 0.951 . . no
C(18) H(40) 0.945 . . no
C(19) H(41) 0.948 . . no
C(19) H(42) 0.941 . . no
C(19) H(43) 0.951 . . no
C(20) H(44) 0.948 . . no
C(20) H(45) 0.947 . . no
C(20) H(46) 0.950 . . no
C(23) H(17) 0.951 . . no
C(25) H(18) 0.949 . . no
C(28) H(47) 0.957 . . no
C(28) H(48) 0.930 . . no
C(28) H(49) 0.951 . . no
C(29) H(50) 0.953 . . no
C(29) H(51) 0.999 . . no
C(29) H(52) 0.948 . . no
C(30) H(53) 0.955 . . no
C(30) H(54) 0.950 . . no
C(30) H(55) 0.923 . . no
C(33) H(21) 0.951 . . no
C(35) H(22) 0.950 . . no
C(38) H(65) 0.949 . . no
C(38) H(66) 0.931 . . no
C(38) H(67) 0.964 . . no
C(39) H(68) 0.948 . . no
C(39) H(69) 0.938 . . no
C(39) H(70) 0.964 . . no
C(40) H(71) 0.953 . . no
C(40) H(72) 0.929 . . no
C(40) H(73) 0.947 . . no
C(43) H(23) 0.952 . . no
C(45) H(24) 0.949 . . no
C(48) H(74) 0.948 . . no
C(48) H(75) 0.937 . . no
C(48) H(76) 0.954 . . no
C(49) H(77) 0.957 . . no
C(49) H(78) 0.939 . . no
C(49) H(79) 0.948 . . no
C(50) H(80) 0.956 . . no
C(50) H(81) 0.947 . . no
C(50) H(82) 0.949 . . no
C(53) H(25) 0.950 . . no
C(55) H(26) 0.950 . . no
C(58) H(83) 0.934 . . no
C(58) H(84) 0.949 . . no
C(58) H(85) 0.953 . . no
C(59) H(86) 0.965 . . no
C(59) H(87) 0.950 . . no
C(59) H(88) 0.920 . . no
C(60) H(89) 0.946 . . no
C(60) H(90) 0.956 . . no
C(60) H(91) 0.942 . . no
C(63) H(27) 0.950 . . no
C(65) H(28) 0.948 . . no
C(68) H(92) 0.942 . . no
C(68) H(93) 0.951 . . no
C(68) H(94) 0.955 . . no
C(69) H(95) 0.953 . . no
C(69) H(96) 0.942 . . no
C(69) H(97) 0.951 . . no
C(70) H(98) 0.957 . . no
C(70) H(99) 0.934 . . no
C(70) H(100) 0.948 . . no
C(73) H(19) 0.955 . . no
C(75) H(20) 0.954 . . no
C(78) H(56) 0.958 . . no
C(78) H(57) 0.983 . . no
C(78) H(58) 0.891 . . no
C(79) H(59) 0.946 . . no
C(79) H(60) 0.918 . . no
C(79) H(61) 0.961 . . no
C(80) H(62) 0.915 . . no
C(80) H(63) 0.956 . . no
C(80) H(64) 0.956 . . no
C(101) H(101) 0.982 . . no
C(102) H(102) 0.928 . . no
C(103) H(103) 0.961 . . no
C(104) H(104) 1.028 . . no
